data_4022843
loop_
_publ_author_name
'Ireneusz Nowak'
'Morris J. Robins'

_publ_section_title
;
 Synthesis of 3'-Deoxynucleosides with 2-Oxabicyclo[3.1.0]hexane
 Sugar Moieties: Addition of Difluorocarbene to a 3',4'-Unsaturated
 Uridine Derivative and 1,2-Dihydrofurans Derived from D- and L-Xylose
;
_journal_name_full 'Journal of Organic Chemistry'
_journal_page_first 3319
_journal_page_last 3325
_journal_paper_doi 10.1021/jo062614d
_journal_volume 72
_journal_year 2007
_chemical_absolute_configuration ad
_chemical_formula_sum 'C10 H11 F2 N3 O4'
_chemical_formula_weight 275.22
_chemical_name_systematic
; 
 ? 
;
_space_group_IT_number 19
_symmetry_cell_setting orthorhombic
_symmetry_space_group_name_Hall 'P 2ac 2ab'
_symmetry_space_group_name_H-M 'P 21 21 21'
_atom_sites_solution_hydrogens geom
_atom_sites_solution_primary direct
_atom_sites_solution_secondary difmap
_audit_creation_method SHELXL-97
_cell_angle_alpha 90.00
_cell_angle_beta 90.00
_cell_angle_gamma 90.00
_cell_formula_units_Z 4
_cell_length_a 6.2374(4)
_cell_length_b 9.8577(10)
_cell_length_c 18.1082(14)
_cell_measurement_reflns_used 80
_cell_measurement_temperature 296(2)
_cell_measurement_theta_max 11.73
_cell_measurement_theta_min 5.13
_cell_volume 1113.41(16)
_computing_cell_refinement 'Bruker XSCANS'
_computing_data_collection 'Bruker XSCANS'
_computing_data_reduction 'Bruker SHELXTL'
_computing_molecular_graphics 'Bruker SHELXTL'
_computing_publication_material 'Bruker SHELXTL'
_computing_structure_refinement 'SHELXL-97 (Sheldrick, 1997)'
_computing_structure_solution 'SHELXS-97 (Sheldrick, 1990)'
_diffrn_ambient_temperature 296(2)
_diffrn_measured_fraction_theta_full 0.997
_diffrn_measured_fraction_theta_max 0.997
_diffrn_measurement_device_type 'Bruker P4'
_diffrn_measurement_method '2\q/\w scans'
_diffrn_radiation_monochromator graphite
_diffrn_radiation_source 'fine-focus sealed tube'
_diffrn_radiation_type MoK\a
_diffrn_radiation_wavelength 0.71073
_diffrn_reflns_av_R_equivalents 0.0146
_diffrn_reflns_av_sigmaI/netI 0.0290
_diffrn_reflns_limit_h_max 7
_diffrn_reflns_limit_h_min -1
_diffrn_reflns_limit_k_max 11
_diffrn_reflns_limit_k_min -1
_diffrn_reflns_limit_l_max 21
_diffrn_reflns_limit_l_min -1
_diffrn_reflns_number 1632
_diffrn_reflns_theta_full 24.98
_diffrn_reflns_theta_max 24.98
_diffrn_reflns_theta_min 2.35
_diffrn_standards_interval_count 97
_diffrn_standards_number 3
_exptl_absorpt_coefficient_mu 0.149
_exptl_absorpt_correction_type none
_exptl_crystal_colour COLORLESS
_exptl_crystal_density_diffrn 1.642
_exptl_crystal_density_method 'not measured'
_exptl_crystal_description PRIZM
_exptl_crystal_F_000 568
_exptl_crystal_size_max 0.56
_exptl_crystal_size_mid 0.24
_exptl_crystal_size_min 0.18
_refine_diff_density_max 0.122
_refine_diff_density_min -0.143
_refine_diff_density_rms 0.033
_refine_ls_abs_structure_details 'Flack H D (1983), Acta Cryst. A39, 876-881'
_refine_ls_abs_structure_Flack -0.6(11)
_refine_ls_extinction_method none
_refine_ls_goodness_of_fit_ref 1.139
_refine_ls_hydrogen_treatment mixed
_refine_ls_matrix_type full
_refine_ls_number_parameters 188
_refine_ls_number_reflns 1162
_refine_ls_number_restraints 0
_refine_ls_restrained_S_all 1.139
_refine_ls_R_factor_all 0.0327
_refine_ls_R_factor_gt 0.0276
_refine_ls_shift/su_max 0.009
_refine_ls_shift/su_mean 0.001
_refine_ls_structure_factor_coef Fsqd
_refine_ls_weighting_details 'calc w=1/[\s^2^(Fo^2^)+(0.0396P)^2^+0.0000P] where P=(Fo^2^+2Fc^2^)/3'
_refine_ls_weighting_scheme calc
_refine_ls_wR_factor_gt 0.0688
_refine_ls_wR_factor_ref 0.0712
_reflns_number_gt 1056
_reflns_number_total 1162
_reflns_threshold_expression >2sigma(I)
_cod_data_source_file jo062614dsi20061219_021704.cif
_cod_data_source_block xl567
_cod_depositor_comments
;
The following automatic conversions were performed:
'_symmetry_cell_setting' value 'Orthorhombic' changed to 'orthorhombic'
according to '/home/saulius/struct/CIF-dictionaries/cif_core.dic'
dictionary named 'cif_core.dic' version 2.4.1 from 2010-06-29.

Automatic conversion script
Id: cif_fix_enum 1527 2010-12-29 10:47:43Z saulius 
;
_cod_database_code 4022843

loop_
_symmetry_equiv_pos_as_xyz
'x, y, z'
'-x+1/2, -y, z+1/2'
'-x, y+1/2, -z+1/2'
'x+1/2, -y+1/2, -z'

loop_
_atom_site_label
_atom_site_type_symbol
_atom_site_fract_x
_atom_site_fract_y
_atom_site_fract_z
_atom_site_U_iso_or_equiv
_atom_site_adp_type
_atom_site_occupancy
_atom_site_symmetry_multiplicity
_atom_site_calc_flag
_atom_site_refinement_flags
C2 C 0.7172(4) 0.6795(2) 0.28760(12) 0.0344(5) Uani 1 1 d .
C4 C 0.8237(4) 0.4622(2) 0.31738(12) 0.0316(5) Uani 1 1 d .
C5 C 1.0092(4) 0.5123(2) 0.35446(14) 0.0394(6) Uani 1 1 d .
H5 H 1.1102 0.4533 0.3743 0.047 Uiso 1 1 calc R
C6 C 1.0334(4) 0.6470(3) 0.35978(13) 0.0369(6) Uani 1 1 d .
H6 H 1.1529 0.6829 0.3835 0.044 Uiso 1 1 calc R
C1' C 0.8939(4) 0.8806(2) 0.33640(12) 0.0311(5) Uani 1 1 d .
H1' H 0.8952 0.9189 0.2865 0.037 Uiso 1 1 calc R
C2' C 0.7009(4) 0.9410(2) 0.37909(12) 0.0299(5) Uani 1 1 d .
H2'A H 0.5956 0.8711 0.3918 0.036 Uiso 1 1 calc R
C3' C 0.8017(4) 1.0026(3) 0.44768(12) 0.0337(5) Uani 1 1 d .
H3' H 0.7424 1.0870 0.4677 0.040 Uiso 1 1 calc R
C4' C 1.0456(3) 0.9894(2) 0.43857(12) 0.0310(5) Uani 1 1 d .
C5' C 1.2040(4) 1.0981(2) 0.45510(14) 0.0415(6) Uani 1 1 d .
H5'A H 1.1733 1.1361 0.5034 0.050 Uiso 1 1 calc R
H5'B H 1.3466 1.0588 0.4568 0.050 Uiso 1 1 calc R
C6' C 0.9300(4) 0.9141(3) 0.49632(12) 0.0375(5) Uani 1 1 d .
F1 F 0.9070(3) 0.77792(14) 0.49433(8) 0.0488(4) Uani 1 1 d .
F2 F 0.9595(2) 0.9508(2) 0.56723(7) 0.0541(4) Uani 1 1 d .
H2'B H 0.548(6) 1.023(3) 0.3025(18) 0.061(10) Uiso 1 1 d .
H5'C H 1.277(9) 1.184(5) 0.366(3) 0.14(2) Uiso 1 1 d .
H4A H 0.862(5) 0.281(3) 0.3371(17) 0.046(9) Uiso 1 1 d .
H4B H 0.677(5) 0.299(3) 0.2903(16) 0.048(8) Uiso 1 1 d .
N1 N 0.8833(3) 0.73108(18) 0.33053(10) 0.0314(4) Uani 1 1 d .
N3 N 0.6876(4) 0.54430(18) 0.28257(10) 0.0331(4) Uani 1 1 d .
N4 N 0.7881(4) 0.3299(2) 0.31498(14) 0.0427(6) Uani 1 1 d .
O2 O 0.6023(3) 0.76298(17) 0.25518(11) 0.0561(5) Uani 1 1 d .
O2' O 0.6055(3) 1.04933(17) 0.34034(10) 0.0382(4) Uani 1 1 d .
O4' O 1.0860(3) 0.91732(15) 0.37225(8) 0.0335(4) Uani 1 1 d .
O5' O 1.2004(4) 1.20268(19) 0.40204(12) 0.0556(5) Uani 1 1 d .

loop_
_atom_site_aniso_label
_atom_site_aniso_U_11
_atom_site_aniso_U_22
_atom_site_aniso_U_33
_atom_site_aniso_U_23
_atom_site_aniso_U_13
_atom_site_aniso_U_12
C2 0.0346(12) 0.0343(11) 0.0342(11) -0.0037(10) -0.0092(11) 0.0008(11)
C4 0.0318(12) 0.0327(12) 0.0301(10) -0.0030(10) 0.0011(10) -0.0009(11)
C5 0.0385(13) 0.0316(11) 0.0482(14) -0.0004(11) -0.0137(12) 0.0067(11)
C6 0.0302(12) 0.0375(12) 0.0430(12) -0.0038(11) -0.0105(10) 0.0004(11)
C1' 0.0332(12) 0.0290(10) 0.0310(10) 0.0021(9) -0.0021(10) -0.0007(10)
C2' 0.0291(10) 0.0279(10) 0.0328(10) 0.0026(9) -0.0045(10) 0.0017(10)
C3' 0.0259(10) 0.0420(12) 0.0331(11) -0.0036(10) 0.0000(10) 0.0018(11)
C4' 0.0258(11) 0.0363(11) 0.0308(11) -0.0009(10) 0.0001(9) 0.0017(10)
C5' 0.0332(12) 0.0423(13) 0.0491(13) -0.0104(11) 0.0001(12) -0.0048(11)
C6' 0.0309(11) 0.0498(13) 0.0320(11) 0.0036(11) -0.0010(10) -0.0007(12)
F1 0.0466(8) 0.0500(8) 0.0496(8) 0.0166(7) 0.0002(7) -0.0043(8)
F2 0.0430(8) 0.0909(12) 0.0284(6) 0.0006(8) -0.0031(6) -0.0048(9)
N1 0.0321(10) 0.0291(9) 0.0329(9) -0.0011(8) -0.0048(9) 0.0021(9)
N3 0.0338(10) 0.0317(9) 0.0338(9) -0.0020(9) -0.0069(9) 0.0002(9)
N4 0.0441(13) 0.0326(12) 0.0515(13) 0.0004(10) -0.0127(12) -0.0005(12)
O2 0.0627(11) 0.0371(9) 0.0684(12) 0.0006(9) -0.0385(11) 0.0065(11)
O2' 0.0421(9) 0.0321(8) 0.0403(8) -0.0013(8) -0.0116(9) 0.0060(8)
O4' 0.0278(8) 0.0363(8) 0.0363(8) -0.0071(7) 0.0036(7) -0.0038(8)
O5' 0.0595(12) 0.0384(9) 0.0688(13) 0.0013(10) 0.0093(12) -0.0115(10)

loop_
_atom_type_symbol
_atom_type_description
_atom_type_scat_dispersion_real
_atom_type_scat_dispersion_imag
_atom_type_scat_source
C C 0.0033 0.0016 'International Tables Vol C Tables 4.2.6.8 and 6.1.1.4'
H H 0.0000 0.0000 'International Tables Vol C Tables 4.2.6.8 and 6.1.1.4'
N N 0.0061 0.0033 'International Tables Vol C Tables 4.2.6.8 and 6.1.1.4'
O O 0.0106 0.0060 'International Tables Vol C Tables 4.2.6.8 and 6.1.1.4'
F F 0.0171 0.0103 'International Tables Vol C Tables 4.2.6.8 and 6.1.1.4'

loop_
_geom_angle_atom_site_label_1
_geom_angle_atom_site_label_2
_geom_angle_atom_site_label_3
_geom_angle
O2 C2 N3 123.0(2)
O2 C2 N1 116.9(2)
N3 C2 N1 120.0(2)
N4 C4 N3 118.5(2)
N4 C4 C5 119.6(2)
N3 C4 C5 121.95(19)
C6 C5 C4 118.0(2)
C6 C5 H5 121.0
C4 C5 H5 121.0
C5 C6 N1 119.9(2)
C5 C6 H6 120.0
N1 C6 H6 120.0
O4' C1' N1 109.09(19)
O4' C1' C2' 109.35(16)
N1 C1' C2' 112.6(2)
O4' C1' H1' 108.6
N1 C1' H1' 108.6
C2' C1' H1' 108.6
O2' C2' C3' 106.21(19)
O2' C2' C1' 111.77(17)
C3' C2' C1' 103.91(18)
O2' C2' H2'A 111.5
C3' C2' H2'A 111.5
C1' C2' H2'A 111.5
C6' C3' C2' 118.4(2)
C6' C3' C4' 58.45(16)
C2' C3' C4' 106.75(19)
C6' C3' H3' 119.1
C2' C3' H3' 119.1
C4' C3' H3' 119.1
O4' C4' C6' 115.9(2)
O4' C4' C5' 114.41(19)
C6' C4' C5' 123.1(2)
O4' C4' C3' 108.03(19)
C6' C4' C3' 58.73(16)
C5' C4' C3' 125.1(2)
O5' C5' C4' 112.3(2)
O5' C5' H5'A 109.2
C4' C5' H5'A 109.2
O5' C5' H5'B 109.2
C4' C5' H5'B 109.2
H5'A C5' H5'B 107.9
F2 C6' F1 107.89(19)
F2 C6' C4' 118.4(2)
F1 C6' C4' 122.3(2)
F2 C6' C3' 119.0(2)
F1 C6' C3' 120.9(2)
C4' C6' C3' 62.82(15)
C6 N1 C2 120.57(19)
C6 N1 C1' 123.3(2)
C2 N1 C1' 115.93(19)
C4 N3 C2 118.8(2)
C4 N4 H4A 120(2)
C4 N4 H4B 119.6(18)
H4A N4 H4B 121(3)
C2' O2' H2'B 111(2)
C1' O4' C4' 111.58(17)
C5' O5' H5'C 112(4)

loop_
_geom_bond_atom_site_label_1
_geom_bond_atom_site_label_2
_geom_bond_distance
C2 O2 1.239(3)
C2 N3 1.349(3)
C2 N1 1.391(3)
C4 N4 1.323(3)
C4 N3 1.332(3)
C4 C5 1.426(4)
C5 C6 1.340(3)
C5 H5 0.9300
C6 N1 1.358(3)
C6 H6 0.9300
C1' O4' 1.410(3)
C1' N1 1.479(3)
C1' C2' 1.550(3)
C1' H1' 0.9800
C2' O2' 1.409(3)
C2' C3' 1.519(3)
C2' H2'A 0.9800
C3' C6' 1.476(3)
C3' C4' 1.536(3)
C3' H3' 0.9800
C4' O4' 1.418(3)
C4' C6' 1.471(3)
C4' C5' 1.488(3)
C5' O5' 1.410(3)
C5' H5'A 0.9700
C5' H5'B 0.9700
C6' F2 1.347(3)
C6' F1 1.351(3)
N4 H4A 0.78(3)
N4 H4B 0.88(3)
O2' H2'B 0.81(3)
O5' H5'C 0.83(5)

loop_
_geom_hbond_atom_site_label_D
_geom_hbond_atom_site_label_H
_geom_hbond_atom_site_label_A
_geom_hbond_distance_DH
_geom_hbond_distance_HA
_geom_hbond_distance_DA
_geom_hbond_angle_DHA
_geom_hbond_site_symmetry_A
O5' H5'C O2' 0.83(5) 2.48(6) 3.150(3) 138(5) 1_655
O5' H5'C O2 0.83(5) 2.44(5) 3.158(3) 144(5) 3_755
O2' H2'B N3 0.81(3) 2.14(3) 2.881(3) 151(3) 3_655
N4 H4A O5' 0.78(3) 2.53(3) 3.267(4) 157(3) 1_545
N4 H4B O2 0.88(3) 1.96(3) 2.825(3) 167(3) 3_645

loop_
_geom_torsion_atom_site_label_1
_geom_torsion_atom_site_label_2
_geom_torsion_atom_site_label_3
_geom_torsion_atom_site_label_4
_geom_torsion
N4 C4 C5 C6 -176.0(3)
N3 C4 C5 C6 6.4(4)
C4 C5 C6 N1 0.2(4)
O4' C1' C2' O2' 108.0(2)
N1 C1' C2' O2' -130.56(19)
O4' C1' C2' C3' -6.1(2)
N1 C1' C2' C3' 115.3(2)
O2' C2' C3' C6' -175.00(19)
C1' C2' C3' C6' -57.0(2)
O2' C2' C3' C4' -112.3(2)
C1' C2' C3' C4' 5.7(3)
C6' C3' C4' O4' 109.8(2)
C2' C3' C4' O4' -3.7(3)
C2' C3' C4' C6' -113.5(2)
C6' C3' C4' C5' -110.7(3)
C2' C3' C4' C5' 135.8(2)
O4' C4' C5' O5' 64.4(3)
C6' C4' C5' O5' -145.5(2)
C3' C4' C5' O5' -72.9(3)
O4' C4' C6' F2 153.8(2)
C5' C4' C6' F2 4.1(3)
C3' C4' C6' F2 -110.0(2)
O4' C4' C6' F1 14.9(3)
C5' C4' C6' F1 -134.9(2)
C3' C4' C6' F1 111.1(3)
O4' C4' C6' C3' -96.2(2)
C5' C4' C6' C3' 114.0(3)
C2' C3' C6' F2 -158.0(2)
C4' C3' C6' F2 109.0(2)
C2' C3' C6' F1 -20.1(3)
C4' C3' C6' F1 -113.1(3)
C2' C3' C6' C4' 93.0(2)
C5 C6 N1 C2 -7.5(4)
C5 C6 N1 C1' 177.7(2)
O2 C2 N1 C6 -171.2(2)
N3 C2 N1 C6 8.6(3)
O2 C2 N1 C1' 4.0(3)
N3 C2 N1 C1' -176.2(2)
O4' C1' N1 C6 3.4(3)
C2' C1' N1 C6 -118.2(2)
O4' C1' N1 C2 -171.61(17)
C2' C1' N1 C2 66.8(2)
N4 C4 N3 C2 177.0(2)
C5 C4 N3 C2 -5.4(3)
O2 C2 N3 C4 177.7(2)
N1 C2 N3 C4 -2.1(4)
N1 C1' O4' C4' -119.44(19)
C2' C1' O4' C4' 4.1(2)
C6' C4' O4' C1' 63.0(2)
C5' C4' O4' C1' -144.6(2)
C3' C4' O4' C1' -0.3(3)

loop_
_cod_related_entry_id
_cod_related_entry_database
_cod_related_entry_code
1 ChemSpider 17343567
